data_2019827
loop_
_publ_author_name
'Lafuente, Barbara'
'Yang, Hexiong'
'Downs, Robert T.'

_publ_section_title
;
 Crystal structure of tetrawickmanite, Mn2+Sn4+(OH)6
;
_journal_coeditor_code WM5112
_journal_issue 2
_journal_name_full 'Acta Crystallographica Section E Crystallographic Communications'
_journal_page_first 234
_journal_page_last 237
_journal_paper_doi 10.1107/S2056989015001632
_journal_volume 71
_journal_year 2015
_chemical_compound_source 'Langban, Sweden'
_chemical_formula_iupac 'Mn Sn (O H)6'
_chemical_formula_sum 'H6 Mn O6 Sn'
_chemical_formula_weight 275.68
_chemical_name_common Tetrawickmanite
_chemical_name_mineral Tetrawickmanite
_chemical_name_systematic
;
Manganese(II) tin(IV) hexahydroxide]
;
_space_group_IT_number 86
_symmetry_cell_setting tetragonal
_symmetry_space_group_name_Hall '-P 4bc'
_symmetry_space_group_name_H-M 'P 42/n :2'
_atom_sites_solution_hydrogens difmap
_atom_sites_solution_primary direct
_atom_sites_solution_secondary difmap
_audit_creation_method SHELXL-97
_cell_angle_alpha 90.00
_cell_angle_beta 90.00
_cell_angle_gamma 90.00
_cell_formula_units_Z 4
_cell_length_a 7.8655(4)
_cell_length_b 7.8655(4)
_cell_length_c 7.7938(6)
_cell_measurement_reflns_used 1249
_cell_measurement_temperature 293(2)
_cell_measurement_theta_max 37.8055
_cell_measurement_theta_min 4.5015
_cell_volume 482.17(5)
_computing_cell_refinement
;
SAINT (Bruker, 2004)
;
_computing_data_collection
;
APEX2 (Bruker, 2004)
;
_computing_data_reduction
;
SAINT (Bruker, 2004)
;
_computing_molecular_graphics
;
XtalDraw (Downs & Hall-Wallace, 2003)
;
_computing_publication_material
;
publCIF (Westrip, 2010)
;
_computing_structure_refinement
;
SHELXL97 (Sheldrick, 2008)
;
_computing_structure_solution
;
SHELXS97 (Sheldrick, 2008)
;
_database_code_amcsd 0020227
_diffrn_ambient_temperature 293(2)
_diffrn_measured_fraction_theta_full 0.976
_diffrn_measured_fraction_theta_max 0.976
_diffrn_measurement_device_type 'Bruker APEXII CCD area-detector'
_diffrn_measurement_method '\f and \w scan'
_diffrn_radiation_monochromator graphite
_diffrn_radiation_source 'fine-focus sealed tube'
_diffrn_radiation_type MoK\a
_diffrn_radiation_wavelength 0.71073
_diffrn_reflns_av_R_equivalents 0.0201
_diffrn_reflns_av_sigmaI/netI 0.0234
_diffrn_reflns_limit_h_max 7
_diffrn_reflns_limit_h_min -11
_diffrn_reflns_limit_k_max 13
_diffrn_reflns_limit_k_min -12
_diffrn_reflns_limit_l_max 5
_diffrn_reflns_limit_l_min -13
_diffrn_reflns_number 4394
_diffrn_reflns_theta_full 37.82
_diffrn_reflns_theta_max 37.82
_diffrn_reflns_theta_min 3.66
_exptl_absorpt_coefficient_mu 7.739
_exptl_absorpt_correction_T_max 0.7471
_exptl_absorpt_correction_T_min 0.6983
_exptl_absorpt_correction_type multi-scan
_exptl_absorpt_process_details
;
(<i>SADABS</i>; Bruker, 2004)
;
_exptl_crystal_colour Yellow--orange
_exptl_crystal_density_diffrn 3.798
_exptl_crystal_density_method 'not measured'
_exptl_crystal_description Pseudocubic
_exptl_crystal_F_000 516
_exptl_crystal_size_max 0.05
_exptl_crystal_size_mid 0.05
_exptl_crystal_size_min 0.04
_refine_diff_density_max 0.547
_refine_diff_density_min -0.535
_refine_ls_extinction_coef 0.0044(3)
_refine_ls_extinction_expression Fc^*^=kFc[1+0.001xFc^2^\l^3^/sin(2\q)]^-1/4^
_refine_ls_extinction_method
;
SHELXL97 (Sheldrick, 2008)
;
_refine_ls_goodness_of_fit_ref 1.004
_refine_ls_hydrogen_treatment refall
_refine_ls_matrix_type full
_refine_ls_number_parameters 56
_refine_ls_number_reflns 1272
_refine_ls_number_restraints 0
_refine_ls_restrained_S_all 1.004
_refine_ls_R_factor_all 0.0516
_refine_ls_R_factor_gt 0.0205
_refine_ls_shift/su_max 0.000
_refine_ls_shift/su_mean 0.000
_refine_ls_structure_factor_coef Fsqd
_refine_ls_weighting_details 'calc w=1/[\s^2^(Fo^2^)+(0.0220P)^2^+0.0000P] where P=(Fo^2^+2Fc^2^)/3'
_refine_ls_weighting_scheme calc
_refine_ls_wR_factor_gt 0.0460
_refine_ls_wR_factor_ref 0.0557
_reflns_number_gt 681
_reflns_number_total 1272
_reflns_threshold_expression I>2sigma(I)
_cod_data_source_file wm5112sup1.cf
_cod_data_source_block I
_cod_original_sg_symbol_H-M 'P 42/n'
_cod_database_code 2019827
_cod_database_fobs_code 2019827

loop_
_space_group_symop_operation_xyz
'x, y, z'
'-x+1/2, -y+1/2, z'
'-y, x+1/2, z+1/2'
'y+1/2, -x, z+1/2'
'-x, -y, -z'
'x-1/2, y-1/2, -z'
'y, -x-1/2, -z-1/2'
'-y-1/2, x, -z-1/2'

loop_
_atom_site_type_symbol
_atom_site_label
_atom_site_fract_x
_atom_site_fract_y
_atom_site_fract_z
_atom_site_U_iso_or_equiv
_atom_site_adp_type
_atom_site_calc_flag
_atom_site_refinement_flags
_atom_site_occupancy
_atom_site_symmetry_multiplicity
Sn Sn 0.5000 0.0000 0.5000 0.00790(6) Uani d S 1 2
Mn Mn 0.5000 0.0000 0.0000 0.01017(8) Uani d S 1 2
O O1 0.74065(17) -0.05652(19) 0.5894(2) 0.0133(3) Uani d . 1 1
O O2 0.42512(19) -0.23929(17) 0.56923(18) 0.0138(3) Uani d . 1 1
O O3 0.43079(18) 0.08165(18) 0.74014(15) 0.0113(3) Uani d . 1 1
H H1 0.772(7) -0.171(8) 0.517(7) 0.030 Uiso d P 0.50 1
H H2 0.740(7) -0.025(7) 0.699(9) 0.030 Uiso d P 0.50 1
H H3 0.297(9) -0.292(7) 0.525(4) 0.030 Uiso d P 0.50 1
H H4 0.455(8) -0.252(7) 0.707(7) 0.030 Uiso d P 0.50 1
H H5 0.465(4) 0.215(4) 0.743(2) 0.030 Uiso d . 1 1

loop_
_atom_site_aniso_label
_atom_site_aniso_U_11
_atom_site_aniso_U_22
_atom_site_aniso_U_33
_atom_site_aniso_U_12
_atom_site_aniso_U_13
_atom_site_aniso_U_23
Sn 0.00751(11) 0.00801(11) 0.00817(8) -0.00042(8) 0.00044(6) 0.00029(6)
Mn 0.0102(2) 0.0102(2) 0.01012(17) 0.0004(2) 0.00047(14) 0.00021(15)
O1 0.0098(6) 0.0174(7) 0.0128(6) -0.0002(5) -0.0011(6) 0.0014(6)
O2 0.0147(7) 0.0091(7) 0.0176(7) 0.0001(5) 0.0009(6) 0.0012(6)
O3 0.0145(7) 0.0107(8) 0.0087(5) -0.0002(6) 0.0005(5) -0.0006(5)

loop_
_atom_type_symbol
_atom_type_description
_atom_type_scat_dispersion_real
_atom_type_scat_dispersion_imag
_atom_type_scat_source
O O 0.0106 0.0060 'International Tables Vol C Tables 4.2.6.8 and 6.1.1.4'
H H 0.0000 0.0000 'International Tables Vol C Tables 4.2.6.8 and 6.1.1.4'
Mn Mn 0.3368 0.7283 'International Tables Vol C Tables 4.2.6.8 and 6.1.1.4'
Sn Sn -0.6537 1.4246 'International Tables Vol C Tables 4.2.6.8 and 6.1.1.4'

loop_
_geom_angle_atom_site_label_1
_geom_angle_atom_site_label_2
_geom_angle_atom_site_label_3
_geom_angle_site_symmetry_1
_geom_angle_site_symmetry_3
_geom_angle
O2 Sn O2 5_656 . 180.0
O2 Sn O3 5_656 . 91.66(5)
O2 Sn O3 . . 88.34(5)
O2 Sn O3 5_656 5_656 88.34(5)
O2 Sn O3 . 5_656 91.66(5)
O3 Sn O3 . 5_656 180.00(3)
O2 Sn O1 5_656 5_656 88.67(5)
O2 Sn O1 . 5_656 91.33(5)
O3 Sn O1 . 5_656 89.84(6)
O3 Sn O1 5_656 5_656 90.16(6)
O2 Sn O1 5_656 . 91.33(5)
O2 Sn O1 . . 88.67(5)
O3 Sn O1 . . 90.16(6)
O3 Sn O1 5_656 . 89.84(6)
O1 Sn O1 5_656 . 180.0
O3 Mn O3 1_554 5_656 180.00(7)
O3 Mn O2 1_554 3_544 94.21(5)
O3 Mn O2 5_656 3_544 85.79(5)
O3 Mn O2 1_554 7_666 85.79(5)
O3 Mn O2 5_656 7_666 94.21(5)
O2 Mn O2 3_544 7_666 180.00(7)
O3 Mn O1 1_554 4_564 88.32(5)
O3 Mn O1 5_656 4_564 91.68(5)
O2 Mn O1 3_544 4_564 88.98(5)
O2 Mn O1 7_666 4_564 91.02(5)
O3 Mn O1 1_554 8_646 91.68(5)
O3 Mn O1 5_656 8_646 88.32(5)
O2 Mn O1 3_544 8_646 91.02(5)
O2 Mn O1 7_666 8_646 88.98(5)
O1 Mn O1 4_564 8_646 180.0

loop_
_geom_bond_atom_site_label_1
_geom_bond_atom_site_label_2
_geom_bond_site_symmetry_2
_geom_bond_distance
Sn O2 5_656 2.0446(13)
Sn O2 . 2.0446(13)
Sn O3 . 2.0523(12)
Sn O3 5_656 2.0523(12)
Sn O1 5_656 2.0654(13)
Sn O1 . 2.0654(13)
Mn O3 1_554 2.1933(12)
Mn O3 5_656 2.1933(12)
Mn O2 3_544 2.2007(13)
Mn O2 7_666 2.2007(13)
Mn O1 4_564 2.2009(14)
Mn O1 8_646 2.2009(14)

loop_
_geom_hbond_atom_site_label_D
_geom_hbond_atom_site_label_H
_geom_hbond_atom_site_label_A
_geom_hbond_site_symmetry_A
_geom_hbond_distance_DH
_geom_hbond_distance_HA
_geom_hbond_distance_DA
_geom_hbond_angle_DHA
O1 H1 O1 2_645 1.10(6) 2.22(7) 3.047(3) 131(4)
O1 H1 O2 2_645 1.10(6) 2.51(6) 3.0846(19) 111(4)
O1 H2 O2 7_667 0.89(7) 1.98(7) 2.859(2) 171(5)
O2 H3 O2 2_545 1.15(7) 1.80(7) 2.760(3) 138(3)
O2 H3 O1 6_556 1.15(7) 2.30(5) 3.140(2) 128(4)
O2 H4 O1 8_647 1.11(5) 1.77(5) 2.859(2) 165(5)
O3 H5 O3 8_657 1.09(3) 1.74(3) 2.752(2) 153(3)

loop_
_cod_related_entry_id
_cod_related_entry_database
_cod_related_entry_code
1 AMCSD 0020227
